data_7155050
loop_
_publ_author_name
'Wu, Shanchao'
'Li, Yu'
'Zhang, Yongqiang'
'Fang, Kun'
'Dong, Guoqiang'
'Liu, Na'
'Miao, Zhenyuan'
'Yao, Jianzhong'
'Wang, Wei'
'Zhang, Wannian'
'Sheng, Chunquan'

_publ_section_title
;
 Enantioselective organocatalytic Michael addition of isorhodanines to
 \a,\b-unsaturated aldehydes.
;
_journal_issue 16
_journal_name_full 'Organic &amp; biomolecular chemistry'
_journal_page_first 3926
_journal_page_last 3933
_journal_paper_doi 10.1039/c5ob02457a
_journal_volume 14
_journal_year 2016
_chemical_formula_sum 'C19 H19 N O2 S2'
_chemical_formula_weight 357.47
_chemical_name_systematic
; 
 ? 
;
_space_group_IT_number 19
_symmetry_cell_setting orthorhombic
_symmetry_space_group_name_Hall 'P 2ac 2ab'
_symmetry_space_group_name_H-M 'P 21 21 21'
_atom_sites_solution_hydrogens geom
_atom_sites_solution_primary direct
_atom_sites_solution_secondary difmap
_audit_creation_method SHELXL-97
_audit_update_record
;
2015-10-22 deposited with the CCDC.
2016-03-17 downloaded from the CCDC.
;
_cell_angle_alpha 90.00
_cell_angle_beta 90.00
_cell_angle_gamma 90.00
_cell_formula_units_Z 4
_cell_length_a 10.8460(13)
_cell_length_b 11.5153(15)
_cell_length_c 14.8533(18)
_cell_measurement_reflns_used 2782
_cell_measurement_temperature 296(2)
_cell_measurement_theta_max 25.60
_cell_measurement_theta_min 2.33
_cell_volume 1855.1(4)
_computing_cell_refinement 'Bruker SAINT'
_computing_data_collection 'Bruker APEX2'
_computing_data_reduction 'Bruker SAINT'
_computing_molecular_graphics 'Bruker SHELXTL'
_computing_publication_material 'Bruker SHELXTL'
_computing_structure_refinement 'SHELXL-97 (Sheldrick, 2008)'
_computing_structure_solution 'SHELXS-97 (Sheldrick, 2008)'
_diffrn_ambient_temperature 296(2)
_diffrn_measured_fraction_theta_full 0.996
_diffrn_measured_fraction_theta_max 0.996
_diffrn_measurement_device_type 'Bruker APEX-II CCD'
_diffrn_measurement_method '\f and \w scans'
_diffrn_radiation_monochromator graphite
_diffrn_radiation_source 'fine-focus sealed tube'
_diffrn_radiation_type MoK\a
_diffrn_radiation_wavelength 0.71073
_diffrn_reflns_av_R_equivalents 0.0388
_diffrn_reflns_av_sigmaI/netI 0.0447
_diffrn_reflns_limit_h_max 14
_diffrn_reflns_limit_h_min -14
_diffrn_reflns_limit_k_max 14
_diffrn_reflns_limit_k_min -14
_diffrn_reflns_limit_l_max 16
_diffrn_reflns_limit_l_min -19
_diffrn_reflns_number 13700
_diffrn_reflns_theta_full 27.48
_diffrn_reflns_theta_max 27.48
_diffrn_reflns_theta_min 2.24
_exptl_absorpt_coefficient_mu 0.297
_exptl_absorpt_correction_T_max 0.9737
_exptl_absorpt_correction_T_min 0.9652
_exptl_absorpt_correction_type multi-scan
_exptl_absorpt_process_details sadabs
_exptl_crystal_colour yellow
_exptl_crystal_density_diffrn 1.280
_exptl_crystal_density_method 'not measured'
_exptl_crystal_description block
_exptl_crystal_F_000 752
_exptl_crystal_size_max 0.12
_exptl_crystal_size_mid 0.11
_exptl_crystal_size_min 0.09
_refine_diff_density_max 0.185
_refine_diff_density_min -0.149
_refine_diff_density_rms 0.032
_refine_ls_abs_structure_details 'Flack H D (1983), Acta Cryst. A39, 876-881'
_refine_ls_abs_structure_Flack 0.00(12)
_refine_ls_extinction_method none
_refine_ls_goodness_of_fit_ref 0.750
_refine_ls_hydrogen_treatment mixed
_refine_ls_matrix_type full
_refine_ls_number_parameters 225
_refine_ls_number_reflns 4244
_refine_ls_number_restraints 1
_refine_ls_restrained_S_all 0.750
_refine_ls_R_factor_all 0.0775
_refine_ls_R_factor_gt 0.0395
_refine_ls_shift/su_max 0.000
_refine_ls_shift/su_mean 0.000
_refine_ls_structure_factor_coef Fsqd
_refine_ls_weighting_details 'calc w=1/[\s^2^(Fo^2^)+(0.1000P)^2^+0.7787P] where P=(Fo^2^+2Fc^2^)/3'
_refine_ls_weighting_scheme calc
_refine_ls_wR_factor_gt 0.1071
_refine_ls_wR_factor_ref 0.1408
_reflns_number_gt 2830
_reflns_number_total 4244
_reflns_threshold_expression >2sigma(I)
_cod_data_source_file c5ob02457a2.cif
_cod_data_source_block mo_21229a
_cod_depositor_comments
;
The following automatic conversions were performed:

'_symmetry_cell_setting' value 'Orthorhombic' changed to
'orthorhombic' according to
/usr/data/users/saulius/crontab/automatic-downloads/rss-feeds/RSC/lib/dictionaries/cif_core.dic
dictionary named 'cif_core.dic' version 2.4.2 from 2011-04-26.

Automatic conversion script
Id: cif_fix_values 4268 2015-11-12 08:31:59Z antanas 

 Adding full bibliography for 7155050.cif.
;
_cod_original_sg_symbol_H-M P2(1)2(1)2(1)
_cod_database_code 7155050

loop_
_symmetry_equiv_pos_as_xyz
'x, y, z'
'x+1/2, -y+1/2, -z'
'-x, y+1/2, -z+1/2'
'-x+1/2, -y, z+1/2'

loop_
_atom_site_label
_atom_site_type_symbol
_atom_site_fract_x
_atom_site_fract_y
_atom_site_fract_z
_atom_site_U_iso_or_equiv
_atom_site_adp_type
_atom_site_occupancy
_atom_site_symmetry_multiplicity
_atom_site_calc_flag
_atom_site_refinement_flags
S1 S 0.77864(9) 0.68256(7) 0.12532(6) 0.0629(3) Uani 1 1 d .
S2 S 0.78396(10) 0.31358(7) 0.12314(6) 0.0642(3) Uani 1 1 d .
N1 N 0.6688(2) 0.5065(2) 0.18833(16) 0.0481(5) Uani 1 1 d .
H1 H 0.617(3) 0.469(3) 0.219(2) 0.064(11) Uiso 1 1 d .
O1 O 0.5875(3) 0.6786(2) 0.23876(18) 0.0788(8) Uani 1 1 d .
O2 O 0.9996(3) 0.6110(2) -0.20972(13) 0.0665(7) Uani 1 1 d D
H2 H 1.022(4) 0.687(3) -0.213(3) 0.117(18) Uiso 1 1 d D
C1 C 0.6614(3) 0.6225(3) 0.1936(2) 0.0566(8) Uani 1 1 d .
C2 C 0.8289(3) 0.5439(2) 0.09260(19) 0.0445(6) Uani 1 1 d .
C3 C 0.7602(3) 0.4631(2) 0.13272(19) 0.0439(6) Uani 1 1 d .
C4 C 0.9383(3) 0.5269(2) 0.03229(17) 0.0447(6) Uani 1 1 d .
H4 H 0.9380 0.4449 0.0149 0.054 Uiso 1 1 calc R
C5 C 0.9276(3) 0.5967(3) -0.05544(19) 0.0518(7) Uani 1 1 d .
H5A H 0.8459 0.5858 -0.0807 0.062 Uiso 1 1 calc R
H5B H 0.9378 0.6786 -0.0423 0.062 Uiso 1 1 calc R
C6 C 1.0225(3) 0.5602(3) -0.1236(2) 0.0580(8) Uani 1 1 d .
H6A H 1.1037 0.5834 -0.1028 0.070 Uiso 1 1 calc R
H6B H 1.0218 0.4763 -0.1291 0.070 Uiso 1 1 calc R
C7 C 1.0569(3) 0.5463(3) 0.08477(18) 0.0473(6) Uani 1 1 d .
C8 C 1.1120(3) 0.4527(3) 0.1267(2) 0.0583(8) Uani 1 1 d .
H8 H 1.0777 0.3792 0.1201 0.070 Uiso 1 1 calc R
C9 C 1.2174(4) 0.4661(4) 0.1782(2) 0.0739(11) Uani 1 1 d .
H9 H 1.2534 0.4018 0.2056 0.089 Uiso 1 1 calc R
C10 C 1.2678(4) 0.5717(5) 0.1889(3) 0.0860(13) Uani 1 1 d .
H10 H 1.3390 0.5800 0.2232 0.103 Uiso 1 1 calc R
C11 C 1.2153(4) 0.6677(4) 0.1495(3) 0.0850(13) Uani 1 1 d .
H11 H 1.2495 0.7410 0.1579 0.102 Uiso 1 1 calc R
C12 C 1.1099(4) 0.6539(3) 0.0966(2) 0.0664(9) Uani 1 1 d .
H12 H 1.0749 0.7184 0.0689 0.080 Uiso 1 1 calc R
C13 C 0.6374(4) 0.2674(3) 0.0736(3) 0.0802(12) Uani 1 1 d .
H13A H 0.6496 0.1925 0.0450 0.096 Uiso 1 1 calc R
H13B H 0.5782 0.2566 0.1218 0.096 Uiso 1 1 calc R
C14 C 0.5833(4) 0.3484(3) 0.0061(2) 0.0666(10) Uani 1 1 d .
C15 C 0.6372(4) 0.3692(4) -0.0768(3) 0.0845(12) Uani 1 1 d .
H15 H 0.7096 0.3307 -0.0923 0.101 Uiso 1 1 calc R
C16 C 0.5843(6) 0.4471(5) -0.1375(3) 0.1020(15) Uani 1 1 d .
H16 H 0.6210 0.4610 -0.1930 0.122 Uiso 1 1 calc R
C17 C 0.4773(5) 0.5028(6) -0.1141(4) 0.1141(17) Uani 1 1 d .
H17 H 0.4405 0.5542 -0.1542 0.137 Uiso 1 1 calc R
C18 C 0.4251(5) 0.4833(6) -0.0328(3) 0.1162(18) Uani 1 1 d .
H18 H 0.3529 0.5218 -0.0170 0.139 Uiso 1 1 calc R
C19 C 0.4783(4) 0.4069(5) 0.0263(3) 0.0928(14) Uani 1 1 d .
H19 H 0.4413 0.3948 0.0820 0.111 Uiso 1 1 calc R

loop_
_atom_site_aniso_label
_atom_site_aniso_U_11
_atom_site_aniso_U_22
_atom_site_aniso_U_33
_atom_site_aniso_U_23
_atom_site_aniso_U_13
_atom_site_aniso_U_12
S1 0.0700(5) 0.0387(4) 0.0801(6) 0.0011(4) 0.0257(5) 0.0000(4)
S2 0.0808(6) 0.0393(4) 0.0725(6) 0.0052(4) 0.0104(5) 0.0044(5)
N1 0.0490(12) 0.0458(12) 0.0495(13) 0.0035(12) 0.0092(11) -0.0010(12)
O1 0.0866(17) 0.0593(14) 0.0905(17) 0.0029(13) 0.0405(15) 0.0153(13)
O2 0.0910(18) 0.0712(16) 0.0373(11) 0.0049(11) -0.0108(11) -0.0290(13)
C1 0.0595(19) 0.0542(18) 0.0559(18) 0.0006(14) 0.0153(16) 0.0063(14)
C2 0.0481(14) 0.0412(13) 0.0442(15) -0.0003(12) -0.0007(12) 0.0019(11)
C3 0.0484(15) 0.0404(14) 0.0428(15) -0.0004(11) -0.0012(12) 0.0005(10)
C4 0.0471(14) 0.0457(16) 0.0414(14) -0.0003(11) 0.0022(12) 0.0021(11)
C5 0.0525(17) 0.0557(17) 0.0471(15) 0.0060(13) -0.0039(14) 0.0033(14)
C6 0.0630(19) 0.071(2) 0.0397(14) 0.0023(15) -0.0006(14) -0.0011(16)
C7 0.0454(14) 0.0606(17) 0.0359(13) -0.0021(12) 0.0063(12) -0.0014(13)
C8 0.0499(16) 0.075(2) 0.0501(17) -0.0010(16) 0.0020(14) 0.0093(15)
C9 0.059(2) 0.100(3) 0.063(2) 0.0041(19) -0.0047(18) 0.011(2)
C10 0.057(2) 0.148(4) 0.053(2) 0.003(3) -0.0051(18) -0.006(3)
C11 0.085(3) 0.106(3) 0.064(2) -0.010(2) 0.002(2) -0.042(3)
C12 0.075(2) 0.071(2) 0.0525(18) -0.0005(16) -0.0009(17) -0.0162(18)
C13 0.095(3) 0.062(2) 0.083(3) -0.013(2) 0.017(2) -0.034(2)
C14 0.071(2) 0.075(2) 0.0539(18) -0.0173(16) 0.0036(17) -0.0293(18)
C15 0.083(3) 0.100(3) 0.071(3) -0.019(2) 0.015(2) -0.011(2)
C16 0.123(4) 0.126(4) 0.058(2) 0.003(2) 0.009(3) -0.005(3)
C17 0.117(4) 0.136(4) 0.089(3) -0.008(4) -0.031(3) 0.010(4)
C18 0.085(3) 0.176(6) 0.088(3) -0.026(4) -0.011(3) 0.019(4)
C19 0.069(3) 0.139(4) 0.069(3) -0.019(3) 0.004(2) -0.013(3)

loop_
_atom_type_symbol
_atom_type_description
_atom_type_scat_dispersion_real
_atom_type_scat_dispersion_imag
_atom_type_scat_source
C C 0.0033 0.0016 'International Tables Vol C Tables 4.2.6.8 and 6.1.1.4'
H H 0.0000 0.0000 'International Tables Vol C Tables 4.2.6.8 and 6.1.1.4'
N N 0.0061 0.0033 'International Tables Vol C Tables 4.2.6.8 and 6.1.1.4'
O O 0.0106 0.0060 'International Tables Vol C Tables 4.2.6.8 and 6.1.1.4'
S S 0.1246 0.1234 'International Tables Vol C Tables 4.2.6.8 and 6.1.1.4'

loop_
_geom_angle_atom_site_label_1
_geom_angle_atom_site_label_2
_geom_angle_atom_site_label_3
_geom_angle
C2 S1 C1 91.53(14)
C3 S2 C13 101.03(17)
C1 N1 C3 116.0(3)
C1 N1 H1 116(2)
C3 N1 H1 128(2)
C6 O2 H2 114(3)
O1 C1 N1 126.5(3)
O1 C1 S1 125.3(3)
N1 C1 S1 108.2(2)
C3 C2 C4 128.2(3)
C3 C2 S1 109.7(2)
C4 C2 S1 122.0(2)
C2 C3 N1 114.5(3)
C2 C3 S2 124.7(2)
N1 C3 S2 120.7(2)
C2 C4 C7 110.1(2)
C2 C4 C5 112.3(2)
C7 C4 C5 115.0(2)
C2 C4 H4 106.3
C7 C4 H4 106.3
C5 C4 H4 106.3
C6 C5 C4 111.9(2)
C6 C5 H5A 109.2
C4 C5 H5A 109.2
C6 C5 H5B 109.2
C4 C5 H5B 109.2
H5A C5 H5B 107.9
O2 C6 C5 111.7(3)
O2 C6 H6A 109.3
C5 C6 H6A 109.3
O2 C6 H6B 109.3
C5 C6 H6B 109.3
H6A C6 H6B 107.9
C12 C7 C8 117.7(3)
C12 C7 C4 123.4(3)
C8 C7 C4 118.8(3)
C7 C8 C9 121.3(3)
C7 C8 H8 119.4
C9 C8 H8 119.4
C10 C9 C8 120.2(4)
C10 C9 H9 119.9
C8 C9 H9 119.9
C9 C10 C11 120.6(4)
C9 C10 H10 119.7
C11 C10 H10 119.7
C10 C11 C12 119.2(4)
C10 C11 H11 120.4
C12 C11 H11 120.4
C7 C12 C11 121.1(4)
C7 C12 H12 119.5
C11 C12 H12 119.5
C14 C13 S2 115.5(2)
C14 C13 H13A 108.4
S2 C13 H13A 108.4
C14 C13 H13B 108.4
S2 C13 H13B 108.4
H13A C13 H13B 107.5
C19 C14 C15 117.8(4)
C19 C14 C13 119.5(4)
C15 C14 C13 122.7(4)
C14 C15 C16 120.8(4)
C14 C15 H15 119.6
C16 C15 H15 119.6
C17 C16 C15 119.1(5)
C17 C16 H16 120.5
C15 C16 H16 120.5
C18 C17 C16 120.2(5)
C18 C17 H17 119.9
C16 C17 H17 119.9
C17 C18 C19 120.2(5)
C17 C18 H18 119.9
C19 C18 H18 119.9
C14 C19 C18 122.0(4)
C14 C19 H19 119.0
C18 C19 H19 119.0

loop_
_geom_bond_atom_site_label_1
_geom_bond_atom_site_label_2
_geom_bond_distance
S1 C2 1.756(3)
S1 C1 1.768(3)
S2 C3 1.747(3)
S2 C13 1.830(4)
N1 C1 1.340(4)
N1 C3 1.384(4)
N1 H1 0.84(4)
O1 C1 1.228(4)
O2 C6 1.429(4)
O2 H2 0.90(4)
C2 C3 1.332(4)
C2 C4 1.499(4)
C4 C7 1.521(4)
C4 C5 1.535(4)
C4 H4 0.9800
C5 C6 1.503(4)
C5 H5A 0.9700
C5 H5B 0.9700
C6 H6A 0.9700
C6 H6B 0.9700
C7 C12 1.377(5)
C7 C8 1.381(4)
C8 C9 1.384(5)
C8 H8 0.9300
C9 C10 1.343(6)
C9 H9 0.9300
C10 C11 1.374(6)
C10 H10 0.9300
C11 C12 1.396(6)
C11 H11 0.9300
C12 H12 0.9300
C13 C14 1.490(6)
C13 H13A 0.9700
C13 H13B 0.9700
C14 C19 1.357(6)
C14 C15 1.384(5)
C15 C16 1.395(7)
C15 H15 0.9300
C16 C17 1.371(7)
C16 H16 0.9300
C17 C18 1.352(7)
C17 H17 0.9300
C18 C19 1.370(7)
C18 H18 0.9300
C19 H19 0.9300

loop_
_geom_hbond_atom_site_label_D
_geom_hbond_atom_site_label_H
_geom_hbond_atom_site_label_A
_geom_hbond_distance_DH
_geom_hbond_distance_HA
_geom_hbond_distance_DA
_geom_hbond_angle_DHA
_geom_hbond_site_symmetry_A
O2 H2 O1 0.90(4) 1.75(4) 2.639(3) 167(5) 2_565
N1 H1 O2 0.84(4) 1.89(4) 2.732(3) 178(3) 4_665

loop_
_geom_torsion_atom_site_label_1
_geom_torsion_atom_site_label_2
_geom_torsion_atom_site_label_3
_geom_torsion_atom_site_label_4
_geom_torsion
C3 N1 C1 O1 -180.0(3)
C3 N1 C1 S1 -0.8(3)
C2 S1 C1 O1 179.9(3)
C2 S1 C1 N1 0.8(2)
C1 S1 C2 C3 -0.5(2)
C1 S1 C2 C4 -177.4(2)
C4 C2 C3 N1 176.8(2)
S1 C2 C3 N1 0.2(3)
C4 C2 C3 S2 0.0(4)
S1 C2 C3 S2 -176.68(17)
C1 N1 C3 C2 0.5(4)
C1 N1 C3 S2 177.5(2)
C13 S2 C3 C2 -119.7(3)
C13 S2 C3 N1 63.6(3)
C3 C2 C4 C7 -100.4(3)
S1 C2 C4 C7 75.9(3)
C3 C2 C4 C5 130.1(3)
S1 C2 C4 C5 -53.7(3)
C2 C4 C5 C6 -167.7(3)
C7 C4 C5 C6 65.3(3)
C4 C5 C6 O2 170.3(2)
C2 C4 C7 C12 -86.2(3)
C5 C4 C7 C12 41.9(4)
C2 C4 C7 C8 90.6(3)
C5 C4 C7 C8 -141.4(3)
C12 C7 C8 C9 -0.5(5)
C4 C7 C8 C9 -177.4(3)
C7 C8 C9 C10 0.4(5)
C8 C9 C10 C11 0.5(6)
C9 C10 C11 C12 -1.3(6)
C8 C7 C12 C11 -0.3(5)
C4 C7 C12 C11 176.5(3)
C10 C11 C12 C7 1.2(6)
C3 S2 C13 C14 37.5(3)
S2 C13 C14 C19 -111.1(4)
S2 C13 C14 C15 67.4(4)
C19 C14 C15 C16 -0.5(6)
C13 C14 C15 C16 -179.0(4)
C14 C15 C16 C17 -0.3(7)
C15 C16 C17 C18 0.8(8)
C16 C17 C18 C19 -0.6(9)
C15 C14 C19 C18 0.8(6)
C13 C14 C19 C18 179.4(5)
C17 C18 C19 C14 -0.3(9)
